data_4315769
loop_
_publ_author_name
'Theshini Perera'
'Patricia A. Marzilli'
'Frank R. Fronczek'
'Luigi G. Marzilli'

_publ_section_title
;
 NH NMR Shifts of New Structurally Characterized
 fac-[Re(CO)3(polyamine)]n+ Complexes Probed via Outer-Sphere
 Hydrogen-Bonding Interactions to Anions, Including the Paramagnetic
 [ReIVBr6]2- Anion
;
_journal_name_full 'Inorganic Chemistry'
_journal_page_first 5560
_journal_page_last 5572
_journal_paper_doi 10.1021/ic100386c
_journal_volume 49
_journal_year 2010
_chemical_formula_moiety 'C11 H21 N3 O3 Re, B F4 '
_chemical_formula_sum 'C11 H21 B F4 N3 O3 Re'
_chemical_formula_weight 516.32
_chemical_name_systematic
; 
 ? 
;
_space_group_IT_number 61
_symmetry_cell_setting orthorhombic
_symmetry_space_group_name_Hall '-P 2ac 2ab'
_symmetry_space_group_name_H-M 'P b c a'
_atom_sites_solution_hydrogens geom
_atom_sites_solution_primary direct
_atom_sites_solution_secondary difmap
_audit_creation_method SHELXL-97
_cell_angle_alpha 90
_cell_angle_beta 90
_cell_angle_gamma 90
_cell_formula_units_Z 16
_cell_length_a 14.546(2)
_cell_length_b 13.335(2)
_cell_length_c 34.811(6)
_cell_measurement_reflns_used 9156
_cell_measurement_temperature 90.0(5)
_cell_measurement_theta_max 28.7
_cell_measurement_theta_min 2.5
_cell_volume 6752.3(18)
_computing_cell_refinement 'HKL Scalepack (Otwinowski & Minor 1997)'
_computing_data_collection 'COLLECT (Nonius, 2000)'
_computing_data_reduction 'HKL Denzo and Scalepack (Otwinowski & Minor 1997)'
_computing_molecular_graphics 'ORTEP-3 for Windows (Farrugia, 1997)'
_computing_publication_material 'SHELXL-97 (Sheldrick, 2008)'
_computing_structure_refinement 'SHELXL-97 (Sheldrick, 2008)'
_computing_structure_solution 'SIR97 (Altomare  et al., 1999)'
_diffrn_ambient_temperature 90.0(5)
_diffrn_measured_fraction_theta_full 0.988
_diffrn_measured_fraction_theta_max 0.984
_diffrn_measurement_device 'Nonius KappaCCD (with Oxford Cryostream)'
_diffrn_measurement_method ' \w scans with \k offsets'
_diffrn_radiation_monochromator graphite
_diffrn_radiation_source 'fine-focus sealed tube'
_diffrn_radiation_type MoK\a
_diffrn_radiation_wavelength 0.71073
_diffrn_reflns_av_R_equivalents 0.035
_diffrn_reflns_av_sigmaI/netI 0.0474
_diffrn_reflns_limit_h_max 19
_diffrn_reflns_limit_h_min -19
_diffrn_reflns_limit_k_max 18
_diffrn_reflns_limit_k_min -18
_diffrn_reflns_limit_l_max 46
_diffrn_reflns_limit_l_min -46
_diffrn_reflns_number 48246
_diffrn_reflns_theta_full 25.00
_diffrn_reflns_theta_max 28.8
_diffrn_reflns_theta_min 2.7
_exptl_absorpt_coefficient_mu 7.253
_exptl_absorpt_correction_T_max 0.477
_exptl_absorpt_correction_T_min 0.326
_exptl_absorpt_correction_type multi-scan
_exptl_absorpt_process_details 'HKL Scalepack (Otwinowski & Minor 1997)'
_exptl_crystal_colour colorless
_exptl_crystal_density_diffrn 2.032
_exptl_crystal_density_method 'not measured'
_exptl_crystal_description fragment
_exptl_crystal_F_000 3968
_exptl_crystal_size_max 0.20
_exptl_crystal_size_mid 0.17
_exptl_crystal_size_min 0.12
_refine_diff_density_max 3.64
_refine_diff_density_min -1.59
_refine_diff_density_rms 0.147
_refine_ls_extinction_method none
_refine_ls_goodness_of_fit_ref 1.016
_refine_ls_hydrogen_treatment constr
_refine_ls_matrix_type full
_refine_ls_number_parameters 419
_refine_ls_number_reflns 8645
_refine_ls_number_restraints 0
_refine_ls_restrained_S_all 1.016
_refine_ls_R_factor_all 0.086
_refine_ls_R_factor_gt 0.034
_refine_ls_shift/su_max 0.002
_refine_ls_shift/su_mean 0.000
_refine_ls_structure_factor_coef Fsqd
_refine_ls_weighting_details 'calc w=1/[\s^2^(Fo^2^)+(0.0412P)^2^+0.4422P] where P=(Fo^2^+2Fc^2^)/3'
_refine_ls_weighting_scheme calc
_refine_ls_wR_factor_gt 0.079
_refine_ls_wR_factor_ref 0.094
_reflns_number_gt 4602
_reflns_number_total 8645
_reflns_threshold_expression I>2\s(I)
_cod_data_source_file ic100386c_si_002_3.cif
_cod_data_source_block Theshini72
_cod_depositor_comments
;
The following automatic conversions were performed:

'_symmetry_cell_setting' value 'Orthorhombic' changed to
'orthorhombic' according to the built-in table from CIF Core
dictionary named 'cif_core.dic' version 2.4.1 from 2010-06-29.

Automatic conversion script
Id: cif_fix_values 1646 2011-03-28 12:23:43Z adriana 
;
_cod_original_sg_symbol_Hall ' -P 2ac 2ab '
_cod_original_sg_symbol_H-M 'P b c a '
_cod_database_code 4315769

loop_
_symmetry_equiv_pos_as_xyz
'x, y, z'
'-x+1/2, -y, z+1/2'
'x+1/2, -y+1/2, -z'
'-x, y+1/2, -z+1/2'
'-x, -y, -z'
'x-1/2, y, -z-1/2'
'-x-1/2, y-1/2, z'
'x, -y-1/2, z-1/2'

loop_
_atom_site_label
_atom_site_type_symbol
_atom_site_fract_x
_atom_site_fract_y
_atom_site_fract_z
_atom_site_U_iso_or_equiv
_atom_site_adp_type
_atom_site_occupancy
_atom_site_symmetry_multiplicity
_atom_site_calc_flag
_atom_site_refinement_flags
_atom_site_disorder_assembly
_atom_site_disorder_group
Re1 Re 0.489424(13) 0.251396(17) 0.428451(5) 0.01901(6) Uani 1 1 d . . .
O1 O 0.3715(3) 0.4373(3) 0.44281(12) 0.0416(11) Uani 1 1 d . . .
O2 O 0.4065(3) 0.2544(3) 0.34772(10) 0.0350(9) Uani 1 1 d . . .
O3 O 0.3146(2) 0.1401(3) 0.45402(11) 0.0360(10) Uani 1 1 d . . .
N1 N 0.5687(3) 0.1057(3) 0.41524(12) 0.0217(10) Uani 1 1 d . . .
N2 N 0.5538(3) 0.2633(3) 0.48690(11) 0.0227(10) Uani 1 1 d . . .
H2N H 0.5049 0.2479 0.5031 0.027 Uiso 1 1 calc R . .
N3 N 0.6147(3) 0.3354(3) 0.41189(11) 0.0238(10) Uani 1 1 d . . .
H31N H 0.6650 0.2951 0.4161 0.029 Uiso 1 1 calc R . .
H32N H 0.6120 0.3485 0.3860 0.029 Uiso 1 1 calc R . .
C1 C 0.4188(4) 0.3686(4) 0.43813(16) 0.0284(14) Uani 1 1 d . . .
C2 C 0.4388(3) 0.2518(4) 0.37782(14) 0.0234(11) Uani 1 1 d . . .
C3 C 0.3811(4) 0.1805(4) 0.44538(15) 0.0265(12) Uani 1 1 d . . .
C4 C 0.6415(3) 0.0770(4) 0.44392(15) 0.0256(13) Uani 1 1 d . . .
H4A H 0.6967 0.1186 0.4391 0.031 Uiso 1 1 calc R . .
H4B H 0.6588 0.0062 0.4394 0.031 Uiso 1 1 calc R . .
C5 C 0.6144(4) 0.0885(4) 0.48555(15) 0.0290(13) Uani 1 1 d . . .
H5A H 0.6515 0.0416 0.5012 0.035 Uiso 1 1 calc R . .
H5B H 0.5490 0.0694 0.4885 0.035 Uiso 1 1 calc R . .
C6 C 0.6276(4) 0.1946(4) 0.50091(15) 0.0307(13) Uani 1 1 d . . .
H6A H 0.6270 0.1932 0.5293 0.037 Uiso 1 1 calc R . .
H6B H 0.6882 0.2204 0.4926 0.037 Uiso 1 1 calc R . .
C7 C 0.5775(3) 0.3688(4) 0.49877(16) 0.0311(14) Uani 1 1 d . . .
H7A H 0.5981 0.3681 0.5259 0.037 Uiso 1 1 calc R . .
H7B H 0.5214 0.4106 0.4973 0.037 Uiso 1 1 calc R . .
C8 C 0.6528(4) 0.4173(4) 0.47406(15) 0.0297(13) Uani 1 1 d . . .
H8A H 0.6684 0.4833 0.4853 0.036 Uiso 1 1 calc R . .
H8B H 0.7086 0.3749 0.4755 0.036 Uiso 1 1 calc R . .
C9 C 0.6290(4) 0.4323(4) 0.43265(16) 0.0319(15) Uani 1 1 d . . .
H9A H 0.5722 0.4730 0.4309 0.038 Uiso 1 1 calc R . .
H9B H 0.6791 0.4702 0.4200 0.038 Uiso 1 1 calc R . .
C10 C 0.6153(4) 0.1119(4) 0.37717(14) 0.0303(13) Uani 1 1 d . . .
H10A H 0.6464 0.0483 0.3717 0.045 Uiso 1 1 calc R . .
H10B H 0.6605 0.1663 0.3776 0.045 Uiso 1 1 calc R . .
H10C H 0.5695 0.1251 0.3571 0.045 Uiso 1 1 calc R . .
C11 C 0.5028(3) 0.0210(4) 0.41294(16) 0.0261(13) Uani 1 1 d . . .
H11A H 0.5349 -0.0393 0.4041 0.039 Uiso 1 1 calc R . .
H11B H 0.4535 0.0379 0.3949 0.039 Uiso 1 1 calc R . .
H11C H 0.4764 0.0086 0.4384 0.039 Uiso 1 1 calc R . .
Re2 Re 0.078203(13) 0.247027(16) 0.321470(6) 0.02331(7) Uani 1 1 d . . .
O4 O 0.0101(3) 0.4634(3) 0.32157(12) 0.0489(13) Uani 1 1 d . . .
O5 O 0.1635(3) 0.2952(4) 0.39975(12) 0.0560(13) Uani 1 1 d . . .
O6 O 0.2512(3) 0.3386(3) 0.28663(12) 0.0471(11) Uani 1 1 d . . .
N4 N 0.1404(3) 0.0889(4) 0.32352(15) 0.0402(13) Uani 1 1 d . . .
N5 N 0.0162(3) 0.2240(3) 0.26295(12) 0.0287(11) Uani 1 1 d . . .
H5N H 0.0492 0.2693 0.2480 0.034 Uiso 1 1 calc R . .
N6 N -0.0529(3) 0.1791(4) 0.34164(12) 0.0325(11) Uani 1 1 d . . .
H61N H -0.0522 0.1120 0.3354 0.039 Uiso 1 1 calc R . .
H62N H -0.0546 0.1835 0.3680 0.039 Uiso 1 1 calc R . .
C12 C 0.0324(4) 0.3803(5) 0.32137(15) 0.0315(14) Uani 1 1 d . . .
C13 C 0.1290(4) 0.2749(4) 0.37118(17) 0.0361(15) Uani 1 1 d . . .
C14 C 0.1853(4) 0.3027(4) 0.29956(15) 0.0300(13) Uani 1 1 d . . .
C15 C 0.1068(4) 0.0234(4) 0.2913(2) 0.054(2) Uani 1 1 d . . .
H15A H 0.0420 0.0050 0.2965 0.065 Uiso 1 1 calc R . .
H15B H 0.1433 -0.0393 0.2912 0.065 Uiso 1 1 calc R . .
C16 C 0.1127(4) 0.0717(4) 0.2511(2) 0.0508(19) Uani 1 1 d . . .
H16A H 0.1661 0.1176 0.2502 0.061 Uiso 1 1 calc R . .
H16B H 0.1227 0.0185 0.2317 0.061 Uiso 1 1 calc R . .
C17 C 0.0275(4) 0.1288(4) 0.24101(16) 0.0366(15) Uani 1 1 d . . .
H17A H 0.0287 0.1445 0.2132 0.044 Uiso 1 1 calc R . .
H17B H -0.0266 0.0855 0.2458 0.044 Uiso 1 1 calc R . .
C18 C -0.0794(3) 0.2612(4) 0.25857(15) 0.0316(14) Uani 1 1 d . . .
H18A H -0.0977 0.2538 0.2313 0.038 Uiso 1 1 calc R . .
H18B H -0.0805 0.3336 0.2648 0.038 Uiso 1 1 calc R . .
C19 C -0.1487(4) 0.2089(5) 0.28310(15) 0.0325(14) Uani 1 1 d . . .
H19A H -0.1453 0.1361 0.2776 0.039 Uiso 1 1 calc R . .
H19B H -0.2107 0.2320 0.2753 0.039 Uiso 1 1 calc R . .
C20 C -0.1389(4) 0.2239(5) 0.32614(16) 0.0435(17) Uani 1 1 d . . .
H20A H -0.1394 0.2966 0.3319 0.052 Uiso 1 1 calc R . .
H20B H -0.1923 0.1932 0.3393 0.052 Uiso 1 1 calc R . .
C21 C 0.1182(5) 0.0363(5) 0.3600(2) 0.065(2) Uani 1 1 d . . .
H21A H 0.0517 0.0255 0.3617 0.097 Uiso 1 1 calc R . .
H21B H 0.1384 0.0773 0.3818 0.097 Uiso 1 1 calc R . .
H21C H 0.1499 -0.0285 0.3607 0.097 Uiso 1 1 calc R . .
C22 C 0.2414(4) 0.0949(5) 0.3222(2) 0.067(2) Uani 1 1 d . . .
H22A H 0.2640 0.1291 0.3452 0.101 Uiso 1 1 calc R . .
H22B H 0.2603 0.1325 0.2993 0.101 Uiso 1 1 calc R . .
H22C H 0.2672 0.0271 0.3211 0.101 Uiso 1 1 calc R . .
B1 B 0.6435(4) 0.4014(4) 0.30717(16) 0.0192(13) Uani 1 1 d . . .
F1 F 0.6016(2) 0.4554(3) 0.33604(10) 0.0514(10) Uani 1 1 d . . .
F2 F 0.6418(2) 0.3008(3) 0.31621(11) 0.0560(11) Uani 1 1 d . . .
F3 F 0.7369(2) 0.4322(3) 0.30416(11) 0.0532(10) Uani 1 1 d . . .
F4 F 0.5992(2) 0.4173(3) 0.27289(9) 0.0457(9) Uani 1 1 d . . .
B2 B 0.3821(4) 0.2580(5) 0.55666(17) 0.0272(14) Uani 1 1 d . . .
F5 F 0.3111(2) 0.2374(2) 0.58249(9) 0.0395(9) Uani 1 1 d . . .
F6 F 0.4076(2) 0.1708(2) 0.53748(9) 0.0465(9) Uani 1 1 d . . .
F7 F 0.4574(2) 0.2955(3) 0.57603(9) 0.0593(11) Uani 1 1 d . . .
F8 F 0.3530(2) 0.3266(2) 0.52939(9) 0.0400(8) Uani 1 1 d . . .

loop_
_atom_site_aniso_label
_atom_site_aniso_U_11
_atom_site_aniso_U_22
_atom_site_aniso_U_33
_atom_site_aniso_U_23
_atom_site_aniso_U_13
_atom_site_aniso_U_12
Re1 0.02043(10) 0.01804(12) 0.01855(11) 0.00025(11) -0.00144(7) -0.00239(10)
O1 0.039(2) 0.034(3) 0.052(3) -0.004(2) -0.007(2) 0.008(2)
O2 0.0355(19) 0.042(3) 0.027(2) 0.004(2) -0.0088(16) -0.006(2)
O3 0.029(2) 0.036(2) 0.042(3) 0.000(2) 0.0072(18) -0.0053(19)
N1 0.029(2) 0.016(2) 0.020(2) 0.000(2) -0.0036(19) -0.0034(19)
N2 0.024(2) 0.023(3) 0.021(2) -0.003(2) 0.0008(18) -0.001(2)
N3 0.029(2) 0.022(3) 0.021(2) -0.001(2) -0.0051(19) -0.006(2)
C1 0.029(3) 0.028(4) 0.029(3) -0.003(3) -0.006(2) 0.003(3)
C2 0.023(2) 0.024(3) 0.023(3) 0.002(3) -0.007(2) -0.001(3)
C3 0.028(3) 0.028(3) 0.024(3) 0.000(3) -0.001(2) 0.000(3)
C4 0.026(3) 0.018(3) 0.033(3) 0.000(3) 0.001(2) 0.004(2)
C5 0.035(3) 0.026(3) 0.026(3) 0.011(3) -0.003(3) 0.005(3)
C6 0.039(3) 0.029(3) 0.023(3) 0.001(3) -0.004(3) 0.005(3)
C7 0.032(3) 0.024(3) 0.037(4) -0.010(3) 0.002(3) -0.003(3)
C8 0.042(3) 0.023(3) 0.025(3) -0.006(3) -0.008(3) -0.006(3)
C9 0.031(3) 0.021(3) 0.044(4) 0.003(3) 0.001(3) -0.007(3)
C10 0.036(3) 0.034(4) 0.020(3) -0.004(3) 0.006(2) 0.003(3)
C11 0.033(3) 0.019(3) 0.027(3) 0.001(3) 0.002(2) -0.007(2)
Re2 0.02773(12) 0.01999(12) 0.02220(12) -0.00122(11) 0.00056(7) 0.00191(11)
O4 0.077(3) 0.028(3) 0.042(3) -0.011(2) -0.005(2) 0.021(2)
O5 0.068(3) 0.073(3) 0.027(3) 0.002(2) -0.015(2) -0.014(3)
O6 0.042(2) 0.040(3) 0.059(3) -0.018(2) 0.007(2) -0.014(2)
N4 0.027(3) 0.022(3) 0.071(4) 0.009(3) -0.005(2) 0.003(2)
N5 0.041(3) 0.026(3) 0.019(2) -0.003(2) 0.000(2) -0.006(2)
N6 0.024(2) 0.048(3) 0.026(3) 0.003(2) -0.001(2) 0.007(2)
C12 0.040(3) 0.033(4) 0.022(3) -0.001(3) -0.001(2) 0.001(3)
C13 0.040(3) 0.038(4) 0.031(3) 0.006(3) -0.002(3) -0.004(3)
C14 0.039(3) 0.021(3) 0.030(3) -0.011(3) -0.002(3) -0.001(3)
C15 0.034(4) 0.020(3) 0.109(7) -0.016(4) -0.007(4) 0.000(3)
C16 0.039(4) 0.037(4) 0.076(5) -0.034(4) 0.020(3) -0.008(3)
C17 0.048(4) 0.031(4) 0.031(4) -0.017(3) 0.012(3) -0.008(3)
C18 0.032(3) 0.041(4) 0.022(3) 0.002(3) -0.005(2) 0.003(3)
C19 0.030(3) 0.049(4) 0.018(3) 0.004(3) 0.004(2) -0.004(3)
C20 0.019(3) 0.073(5) 0.038(4) 0.008(3) 0.001(2) 0.004(3)
C21 0.066(5) 0.042(4) 0.086(6) 0.034(4) -0.024(4) -0.008(4)
C22 0.031(4) 0.032(4) 0.139(8) -0.004(5) -0.016(4) 0.004(3)
B1 0.041(4) 0.006(3) 0.010(3) 0.000(2) -0.005(3) 0.009(3)
F1 0.061(2) 0.052(2) 0.041(2) 0.0041(19) -0.0017(18) 0.018(2)
F2 0.050(2) 0.039(2) 0.079(3) 0.020(2) 0.009(2) 0.0085(19)
F3 0.050(2) 0.045(2) 0.065(3) 0.012(2) -0.0010(19) -0.0119(19)
F4 0.050(2) 0.049(2) 0.038(2) -0.0029(18) -0.0058(17) 0.0113(18)
B2 0.024(3) 0.039(4) 0.019(3) -0.003(4) 0.005(2) 0.000(3)
F5 0.0318(17) 0.062(3) 0.0250(16) 0.0030(17) 0.0072(13) -0.0013(17)
F6 0.064(2) 0.030(2) 0.046(2) 0.0052(17) 0.0224(18) 0.0106(17)
F7 0.034(2) 0.114(3) 0.030(2) -0.004(2) -0.0062(15) -0.022(2)
F8 0.043(2) 0.034(2) 0.043(2) 0.0059(17) 0.0008(16) 0.0057(16)

loop_
_atom_type_symbol
_atom_type_description
_atom_type_scat_dispersion_real
_atom_type_scat_dispersion_imag
_atom_type_scat_source
C C 0.0033 0.0016 'International Tables Vol C Tables 4.2.6.8 and 6.1.1.4'
H H 0.0000 0.0000 'International Tables Vol C Tables 4.2.6.8 and 6.1.1.4'
B B 0.0013 0.0007 'International Tables Vol C Tables 4.2.6.8 and 6.1.1.4'
F F 0.0171 0.0103 'International Tables Vol C Tables 4.2.6.8 and 6.1.1.4'
N N 0.0061 0.0033 'International Tables Vol C Tables 4.2.6.8 and 6.1.1.4'
O O 0.0106 0.0060 'International Tables Vol C Tables 4.2.6.8 and 6.1.1.4'
Re Re -1.0185 7.2310 'International Tables Vol C Tables 4.2.6.8 and 6.1.1.4'

loop_
_geom_angle_atom_site_label_1
_geom_angle_atom_site_label_2
_geom_angle_atom_site_label_3
_geom_angle
_geom_angle_site_symmetry_1
_geom_angle_site_symmetry_3
_geom_angle_publ_flag
C1 Re1 C2 87.3(2) . . ?
C1 Re1 C3 84.7(2) . . ?
C2 Re1 C3 88.2(2) . . ?
C1 Re1 N3 94.28(19) . . ?
C2 Re1 N3 94.35(18) . . ?
C3 Re1 N3 177.24(19) . . ?
C1 Re1 N2 90.37(19) . . ?
C2 Re1 N2 175.34(18) . . ?
C3 Re1 N2 95.63(19) . . ?
N3 Re1 N2 81.80(15) . . ?
C1 Re1 N1 177.12(19) . . ?
C2 Re1 N1 90.64(18) . . ?
C3 Re1 N1 93.23(19) . . ?
N3 Re1 N1 87.88(14) . . ?
N2 Re1 N1 91.82(14) . . ?
C11 N1 C10 106.7(4) . . ?
C11 N1 C4 107.3(4) . . ?
C10 N1 C4 106.5(4) . . ?
C11 N1 Re1 109.2(3) . . ?
C10 N1 Re1 111.0(3) . . ?
C4 N1 Re1 115.7(3) . . ?
C6 N2 C7 108.5(4) . . ?
C6 N2 Re1 123.5(3) . . ?
C7 N2 Re1 114.2(3) . . ?
C6 N2 H2N 102.5 . . ?
C7 N2 H2N 102.5 . . ?
Re1 N2 H2N 102.5 . . ?
C9 N3 Re1 115.2(3) . . ?
C9 N3 H31N 108.5 . . ?
Re1 N3 H31N 108.5 . . ?
C9 N3 H32N 108.5 . . ?
Re1 N3 H32N 108.5 . . ?
H31N N3 H32N 107.5 . . ?
O1 C1 Re1 175.9(5) . . ?
O2 C2 Re1 177.9(5) . . ?
O3 C3 Re1 176.8(5) . . ?
N1 C4 C5 115.4(4) . . ?
N1 C4 H4A 108.4 . . ?
C5 C4 H4A 108.4 . . ?
N1 C4 H4B 108.4 . . ?
C5 C4 H4B 108.4 . . ?
H4A C4 H4B 107.5 . . ?
C4 C5 C6 113.5(4) . . ?
C4 C5 H5A 108.9 . . ?
C6 C5 H5A 108.9 . . ?
C4 C5 H5B 108.9 . . ?
C6 C5 H5B 108.9 . . ?
H5A C5 H5B 107.7 . . ?
N2 C6 C5 111.3(4) . . ?
N2 C6 H6A 109.4 . . ?
C5 C6 H6A 109.4 . . ?
N2 C6 H6B 109.4 . . ?
C5 C6 H6B 109.4 . . ?
H6A C6 H6B 108.0 . . ?
N2 C7 C8 113.8(4) . . ?
N2 C7 H7A 108.8 . . ?
C8 C7 H7A 108.8 . . ?
N2 C7 H7B 108.8 . . ?
C8 C7 H7B 108.8 . . ?
H7A C7 H7B 107.7 . . ?
C9 C8 C7 115.5(4) . . ?
C9 C8 H8A 108.4 . . ?
C7 C8 H8A 108.4 . . ?
C9 C8 H8B 108.4 . . ?
C7 C8 H8B 108.4 . . ?
H8A C8 H8B 107.5 . . ?
N3 C9 C8 112.4(4) . . ?
N3 C9 H9A 109.1 . . ?
C8 C9 H9A 109.1 . . ?
N3 C9 H9B 109.1 . . ?
C8 C9 H9B 109.1 . . ?
H9A C9 H9B 107.8 . . ?
N1 C10 H10A 109.5 . . ?
N1 C10 H10B 109.5 . . ?
H10A C10 H10B 109.5 . . ?
N1 C10 H10C 109.5 . . ?
H10A C10 H10C 109.5 . . ?
H10B C10 H10C 109.5 . . ?
N1 C11 H11A 109.5 . . ?
N1 C11 H11B 109.5 . . ?
H11A C11 H11B 109.5 . . ?
N1 C11 H11C 109.5 . . ?
H11A C11 H11C 109.5 . . ?
H11B C11 H11C 109.5 . . ?
C14 Re2 C12 85.4(2) . . ?
C14 Re2 C13 88.3(2) . . ?
C12 Re2 C13 87.4(2) . . ?
C14 Re2 N6 174.55(19) . . ?
C12 Re2 N6 94.7(2) . . ?
C13 Re2 N6 97.2(2) . . ?
C14 Re2 N5 91.1(2) . . ?
C12 Re2 N5 89.2(2) . . ?
C13 Re2 N5 176.6(2) . . ?
N6 Re2 N5 83.48(16) . . ?
C14 Re2 N4 92.8(2) . . ?
C12 Re2 N4 176.8(2) . . ?
C13 Re2 N4 89.9(2) . . ?
N6 Re2 N4 87.37(17) . . ?
N5 Re2 N4 93.50(17) . . ?
C22 N4 C21 105.6(5) . . ?
C22 N4 C15 109.4(5) . . ?
C21 N4 C15 107.0(5) . . ?
C22 N4 Re2 110.1(4) . . ?
C21 N4 Re2 112.0(4) . . ?
C15 N4 Re2 112.5(3) . . ?
C18 N5 C17 109.6(4) . . ?
C18 N5 Re2 115.0(3) . . ?
C17 N5 Re2 122.4(3) . . ?
C18 N5 H5N 102.1 . . ?
C17 N5 H5N 102.1 . . ?
Re2 N5 H5N 102.1 . . ?
C20 N6 Re2 116.3(3) . . ?
C20 N6 H61N 108.2 . . ?
Re2 N6 H61N 108.2 . . ?
C20 N6 H62N 108.2 . . ?
Re2 N6 H62N 108.2 . . ?
H61N N6 H62N 107.4 . . ?
O4 C12 Re2 175.8(6) . . ?
O5 C13 Re2 175.7(5) . . ?
O6 C14 Re2 178.6(5) . . ?
N4 C15 C16 114.6(5) . . ?
N4 C15 H15A 108.6 . . ?
C16 C15 H15A 108.6 . . ?
N4 C15 H15B 108.6 . . ?
C16 C15 H15B 108.6 . . ?
H15A C15 H15B 107.6 . . ?
C17 C16 C15 112.3(5) . . ?
C17 C16 H16A 109.2 . . ?
C15 C16 H16A 109.2 . . ?
C17 C16 H16B 109.2 . . ?
C15 C16 H16B 109.2 . . ?
H16A C16 H16B 107.9 . . ?
N5 C17 C16 113.9(5) . . ?
N5 C17 H17A 108.8 . . ?
C16 C17 H17A 108.8 . . ?
N5 C17 H17B 108.8 . . ?
C16 C17 H17B 108.8 . . ?
H17A C17 H17B 107.7 . . ?
N5 C18 C19 114.7(4) . . ?
N5 C18 H18A 108.6 . . ?
C19 C18 H18A 108.6 . . ?
N5 C18 H18B 108.6 . . ?
C19 C18 H18B 108.6 . . ?
H18A C18 H18B 107.6 . . ?
C18 C19 C20 116.0(5) . . ?
C18 C19 H19A 108.3 . . ?
C20 C19 H19A 108.3 . . ?
C18 C19 H19B 108.3 . . ?
C20 C19 H19B 108.3 . . ?
H19A C19 H19B 107.4 . . ?
N6 C20 C19 112.6(5) . . ?
N6 C20 H20A 109.1 . . ?
C19 C20 H20A 109.1 . . ?
N6 C20 H20B 109.1 . . ?
C19 C20 H20B 109.1 . . ?
H20A C20 H20B 107.8 . . ?
N4 C21 H21A 109.5 . . ?
N4 C21 H21B 109.5 . . ?
H21A C21 H21B 109.5 . . ?
N4 C21 H21C 109.5 . . ?
H21A C21 H21C 109.5 . . ?
H21B C21 H21C 109.5 . . ?
N4 C22 H22A 109.5 . . ?
N4 C22 H22B 109.5 . . ?
H22A C22 H22B 109.5 . . ?
N4 C22 H22C 109.5 . . ?
H22A C22 H22C 109.5 . . ?
H22B C22 H22C 109.5 . . ?
F4 B1 F2 109.9(5) . . ?
F4 B1 F1 110.2(4) . . ?
F2 B1 F1 109.5(5) . . ?
F4 B1 F3 109.9(5) . . ?
F2 B1 F3 108.4(4) . . ?
F1 B1 F3 109.0(5) . . ?
F7 B2 F8 109.8(5) . . ?
F7 B2 F6 109.0(5) . . ?
F8 B2 F6 107.7(5) . . ?
F7 B2 F5 110.1(5) . . ?
F8 B2 F5 110.2(5) . . ?
F6 B2 F5 110.0(5) . . ?

loop_
_geom_bond_atom_site_label_1
_geom_bond_atom_site_label_2
_geom_bond_distance
_geom_bond_site_symmetry_2
_geom_bond_publ_flag
Re1 C1 1.900(6) . ?
Re1 C2 1.910(5) . ?
Re1 C3 1.930(6) . ?
Re1 N3 2.215(4) . ?
Re1 N2 2.245(4) . ?
Re1 N1 2.306(4) . ?
O1 C1 1.158(6) . ?
O2 C2 1.148(5) . ?
O3 C3 1.147(6) . ?
N1 C11 1.483(6) . ?
N1 C10 1.491(6) . ?
N1 C4 1.504(6) . ?
N2 C6 1.494(6) . ?
N2 C7 1.506(6) . ?
N2 H2N 0.9300 . ?
N3 C9 1.495(6) . ?
N3 H31N 0.9200 . ?
N3 H32N 0.9200 . ?
C4 C5 1.509(7) . ?
C4 H4A 0.9900 . ?
C4 H4B 0.9900 . ?
C5 C6 1.526(7) . ?
C5 H5A 0.9900 . ?
C5 H5B 0.9900 . ?
C6 H6A 0.9900 . ?
C6 H6B 0.9900 . ?
C7 C8 1.535(7) . ?
C7 H7A 0.9900 . ?
C7 H7B 0.9900 . ?
C8 C9 1.496(7) . ?
C8 H8A 0.9900 . ?
C8 H8B 0.9900 . ?
C9 H9A 0.9900 . ?
C9 H9B 0.9900 . ?
C10 H10A 0.9800 . ?
C10 H10B 0.9800 . ?
C10 H10C 0.9800 . ?
C11 H11A 0.9800 . ?
C11 H11B 0.9800 . ?
C11 H11C 0.9800 . ?
Re2 C14 1.886(6) . ?
Re2 C12 1.898(6) . ?
Re2 C13 1.918(6) . ?
Re2 N6 2.225(4) . ?
Re2 N5 2.249(4) . ?
Re2 N4 2.295(5) . ?
O4 C12 1.154(6) . ?
O5 C13 1.146(6) . ?
O6 C14 1.162(6) . ?
N4 C22 1.472(7) . ?
N4 C21 1.488(8) . ?
N4 C15 1.503(7) . ?
N5 C18 1.484(6) . ?
N5 C17 1.491(6) . ?
N5 H5N 0.9300 . ?
N6 C20 1.488(7) . ?
N6 H61N 0.9200 . ?
N6 H62N 0.9200 . ?
C15 C16 1.545(9) . ?
C15 H15A 0.9900 . ?
C15 H15B 0.9900 . ?
C16 C17 1.495(8) . ?
C16 H16A 0.9900 . ?
C16 H16B 0.9900 . ?
C17 H17A 0.9900 . ?
C17 H17B 0.9900 . ?
C18 C19 1.495(7) . ?
C18 H18A 0.9900 . ?
C18 H18B 0.9900 . ?
C19 C20 1.518(7) . ?
C19 H19A 0.9900 . ?
C19 H19B 0.9900 . ?
C20 H20A 0.9900 . ?
C20 H20B 0.9900 . ?
C21 H21A 0.9800 . ?
C21 H21B 0.9800 . ?
C21 H21C 0.9800 . ?
C22 H22A 0.9800 . ?
C22 H22B 0.9800 . ?
C22 H22C 0.9800 . ?
B1 F4 1.372(6) . ?
B1 F2 1.378(6) . ?
B1 F1 1.379(6) . ?
B1 F3 1.422(7) . ?
B2 F7 1.380(7) . ?
B2 F8 1.384(7) . ?
B2 F6 1.392(7) . ?
B2 F5 1.396(6) . ?

loop_
_geom_hbond_atom_site_label_D
_geom_hbond_atom_site_label_H
_geom_hbond_atom_site_label_A
_geom_hbond_distance_DH
_geom_hbond_distance_HA
_geom_hbond_distance_DA
_geom_hbond_angle_DHA
_geom_hbond_site_symmetry_A
N2 H2N F6 0.93 2.12 3.024(5) 163.7 .
N3 H31N F5 0.92 2.17 3.025(5) 154.1 3_556
N3 H32N F1 0.92 2.25 3.093(5) 151.5 .
N3 H32N F2 0.92 2.55 3.385(5) 151.8 .
N5 H5N F4 0.93 2.23 3.108(6) 158.0 6_556
N6 H61N F1 0.92 2.21 3.072(6) 155.9 7_655
N6 H62N F7 0.92 1.98 2.890(5) 171.9 3_456

loop_
_geom_torsion_atom_site_label_1
_geom_torsion_atom_site_label_2
_geom_torsion_atom_site_label_3
_geom_torsion_atom_site_label_4
_geom_torsion
_geom_torsion_site_symmetry_1
_geom_torsion_site_symmetry_2
_geom_torsion_site_symmetry_3
_geom_torsion_site_symmetry_4
_geom_torsion_publ_flag
C2 Re1 N1 C11 -71.4(3) . . . . ?
C3 Re1 N1 C11 16.8(3) . . . . ?
N3 Re1 N1 C11 -165.8(3) . . . . ?
N2 Re1 N1 C11 112.5(3) . . . . ?
C2 Re1 N1 C10 45.9(3) . . . . ?
C3 Re1 N1 C10 134.2(3) . . . . ?
N3 Re1 N1 C10 -48.4(3) . . . . ?
N2 Re1 N1 C10 -130.1(3) . . . . ?
C2 Re1 N1 C4 167.5(3) . . . . ?
C3 Re1 N1 C4 -104.3(4) . . . . ?
N3 Re1 N1 C4 73.2(3) . . . . ?
N2 Re1 N1 C4 -8.6(3) . . . . ?
C1 Re1 N2 C6 -176.1(4) . . . . ?
C3 Re1 N2 C6 99.2(4) . . . . ?
N3 Re1 N2 C6 -81.8(4) . . . . ?
N1 Re1 N2 C6 5.8(4) . . . . ?
C1 Re1 N2 C7 -40.3(4) . . . . ?
C3 Re1 N2 C7 -125.1(3) . . . . ?
N3 Re1 N2 C7 53.9(3) . . . . ?
N1 Re1 N2 C7 141.5(3) . . . . ?
C1 Re1 N3 C9 33.4(4) . . . . ?
C2 Re1 N3 C9 121.0(4) . . . . ?
N2 Re1 N3 C9 -56.3(3) . . . . ?
N1 Re1 N3 C9 -148.5(3) . . . . ?
C11 N1 C4 C5 -78.9(5) . . . . ?
C10 N1 C4 C5 167.1(4) . . . . ?
Re1 N1 C4 C5 43.2(5) . . . . ?
N1 C4 C5 C6 -84.1(6) . . . . ?
C7 N2 C6 C5 -172.7(4) . . . . ?
Re1 N2 C6 C5 -34.9(6) . . . . ?
C4 C5 C6 N2 75.9(6) . . . . ?
C6 N2 C7 C8 76.7(5) . . . . ?
Re1 N2 C7 C8 -65.5(5) . . . . ?
N2 C7 C8 C9 63.7(6) . . . . ?
Re1 N3 C9 C8 69.6(5) . . . . ?
C7 C8 C9 N3 -64.6(6) . . . . ?
C14 Re2 N4 C22 21.2(5) . . . . ?
C13 Re2 N4 C22 -67.1(5) . . . . ?
N6 Re2 N4 C22 -164.3(4) . . . . ?
N5 Re2 N4 C22 112.4(4) . . . . ?
C14 Re2 N4 C21 138.4(4) . . . . ?
C13 Re2 N4 C21 50.1(4) . . . . ?
N6 Re2 N4 C21 -47.1(4) . . . . ?
N5 Re2 N4 C21 -130.4(4) . . . . ?
C14 Re2 N4 C15 -101.1(4) . . . . ?
C13 Re2 N4 C15 170.6(4) . . . . ?
N6 Re2 N4 C15 73.4(4) . . . . ?
N5 Re2 N4 C15 -9.9(4) . . . . ?
C14 Re2 N5 C18 -130.8(4) . . . . ?
C12 Re2 N5 C18 -45.4(4) . . . . ?
N6 Re2 N5 C18 49.4(4) . . . . ?
N4 Re2 N5 C18 136.3(4) . . . . ?
C14 Re2 N5 C17 91.8(4) . . . . ?
C12 Re2 N5 C17 177.2(4) . . . . ?
N6 Re2 N5 C17 -88.0(4) . . . . ?
N4 Re2 N5 C17 -1.0(4) . . . . ?
C12 Re2 N6 C20 37.6(4) . . . . ?
C13 Re2 N6 C20 125.6(4) . . . . ?
N5 Re2 N6 C20 -51.0(4) . . . . ?
N4 Re2 N6 C20 -144.8(4) . . . . ?
C22 N4 C15 C16 -73.4(6) . . . . ?
C21 N4 C15 C16 172.6(5) . . . . ?
Re2 N4 C15 C16 49.2(6) . . . . ?
N4 C15 C16 C17 -89.3(6) . . . . ?
C18 N5 C17 C16 -165.6(5) . . . . ?
Re2 N5 C17 C16 -26.3(6) . . . . ?
C15 C16 C17 N5 71.4(6) . . . . ?
C17 N5 C18 C19 78.5(6) . . . . ?
Re2 N5 C18 C19 -64.1(5) . . . . ?
N5 C18 C19 C20 66.2(7) . . . . ?
Re2 N6 C20 C19 65.2(6) . . . . ?
C18 C19 C20 N6 -65.7(7) . . . . ?
